data_4066800
loop_
_publ_author_name
'Adams, Richard D.'
'Trufan, Eszter'

_publ_section_title
;
 Iridium&#x2212;Germanium and &#x2212;Tin Carbonyl Complexes
;
_journal_issue 19
_journal_name_full Organometallics
_journal_page_first 4346
_journal_paper_doi 10.1021/om1006424
_journal_volume 29
_journal_year 2010
_chemical_formula_sum 'C55 H42 Cl2 Ge3 Ir2 O6'
_chemical_formula_weight 1471.96
_chemical_name_systematic
; 
 ? 
;
_space_group_IT_number 14
_symmetry_cell_setting monoclinic
_symmetry_space_group_name_Hall '-P 2ybc'
_symmetry_space_group_name_H-M 'P 1 21/c 1'
_atom_sites_solution_hydrogens geom
_atom_sites_solution_primary direct
_atom_sites_solution_secondary difmap
_audit_creation_method SHELXL-97
_cell_angle_alpha 90.00
_cell_angle_beta 98.1020(10)
_cell_angle_gamma 90.00
_cell_formula_units_Z 4
_cell_length_a 14.2765(9)
_cell_length_b 21.9011(14)
_cell_length_c 17.2919(11)
_cell_measurement_reflns_used 8142
_cell_measurement_temperature 294(2)
_cell_measurement_theta_max 28.27
_cell_measurement_theta_min 2.20
_cell_volume 5352.7(6)
_computing_cell_refinement 'SAINT+  V6.45 (Bruker, 2003)'
_computing_data_collection 'SMART V5.632 (Bruker, 2005)'
_computing_data_reduction 'SAINT+  V6.45'
_computing_molecular_graphics 'SHELXTL V6.1 (Sheldrick, 2000)'
_computing_publication_material 'SHELXTL V6.1'
_computing_structure_refinement 'SHELXL-97 (Sheldrick, 1997)'
_computing_structure_solution 'SHELXS-97 (Sheldrick, 1990)'
_diffrn_ambient_temperature 294(2)
_diffrn_measured_fraction_theta_full 1.000
_diffrn_measured_fraction_theta_max 1.000
_diffrn_measurement_device_type 'Bruker SMART APEX CCD diffractometer'
_diffrn_measurement_method 'omega scans'
_diffrn_radiation_monochromator graphite
_diffrn_radiation_source 'fine-focus sealed tube'
_diffrn_radiation_type MoK\a
_diffrn_radiation_wavelength 0.71073
_diffrn_reflns_av_R_equivalents 0.0423
_diffrn_reflns_av_sigmaI/netI 0.0301
_diffrn_reflns_limit_h_max 17
_diffrn_reflns_limit_h_min -17
_diffrn_reflns_limit_k_max 25
_diffrn_reflns_limit_k_min -27
_diffrn_reflns_limit_l_max 21
_diffrn_reflns_limit_l_min -21
_diffrn_reflns_number 62986
_diffrn_reflns_theta_full 26.37
_diffrn_reflns_theta_max 26.37
_diffrn_reflns_theta_min 1.44
_diffrn_standards_decay_% <1
_exptl_absorpt_coefficient_mu 6.767
_exptl_absorpt_correction_T_max 1.000
_exptl_absorpt_correction_T_min 0.640
_exptl_absorpt_correction_type multi-scan
_exptl_absorpt_process_details '(SADABS, Bruker, 1997)'
_exptl_crystal_colour colorless
_exptl_crystal_density_diffrn 1.827
_exptl_crystal_density_method 'not measured'
_exptl_crystal_description plate
_exptl_crystal_F_000 2816
_exptl_crystal_size_max 0.24
_exptl_crystal_size_mid 0.15
_exptl_crystal_size_min 0.07
_refine_diff_density_max 1.449
_refine_diff_density_min -0.915
_refine_diff_density_rms 0.117
_refine_ls_extinction_method none
_refine_ls_goodness_of_fit_ref 1.128
_refine_ls_hydrogen_treatment constr
_refine_ls_matrix_type full
_refine_ls_number_parameters 613
_refine_ls_number_reflns 10950
_refine_ls_number_restraints 2
_refine_ls_restrained_S_all 1.130
_refine_ls_R_factor_all 0.0456
_refine_ls_R_factor_gt 0.0377
_refine_ls_shift/su_max 0.002
_refine_ls_shift/su_mean 0.000
_refine_ls_structure_factor_coef Fsqd
_refine_ls_weighting_details 'calc w=1/[\s^2^(Fo^2^)+(0.0381P)^2^+10.2965P] where P=(Fo^2^+2Fc^2^)/3'
_refine_ls_weighting_scheme calc
_refine_ls_wR_factor_gt 0.0884
_refine_ls_wR_factor_ref 0.0938
_reflns_number_gt 9631
_reflns_number_total 10950
_reflns_threshold_expression >2sigma(I)
_cod_data_source_file om1006424_si_001.cif
_cod_data_source_block Ir2(CO)6(GePh2)(GePh3)2
_cod_depositor_comments
;
The following automatic conversions were performed:

'_symmetry_cell_setting' value 'Monoclinic' changed to 'monoclinic'
according to /home/saulius/struct/CIF-dictionaries/cif_core.dic
dictionary named 'cif_core.dic' version 2.4.1 from 2010-06-29.

Automatic conversion script
Id: cif_fix_values 1715 2011-07-08 13:25:40Z adriana 

The following automatic conversions were performed:

'_refine_ls_hydrogen_treatment' value 'constr.' was replaced with the
value 'constr' as specified in the replacement file
'src/cod-tools/trunk/data/replacement-values/replacement_values.lst'.

Automatic conversion script
Id: cif_fix_values 5376 2017-05-30 11:51:03Z andrius 
;
_cod_original_sg_symbol_H-M P2(1)/c
_cod_database_code 4066800

loop_
_symmetry_equiv_pos_as_xyz
'x, y, z'
'-x, y+1/2, -z+1/2'
'-x, -y, -z'
'x, -y-1/2, z-1/2'

loop_
_atom_site_label
_atom_site_type_symbol
_atom_site_fract_x
_atom_site_fract_y
_atom_site_fract_z
_atom_site_U_iso_or_equiv
_atom_site_adp_type
_atom_site_occupancy
_atom_site_symmetry_multiplicity
_atom_site_calc_flag
_atom_site_refinement_flags
Ir1 Ir 0.195891(16) 0.646447(10) 0.714881(14) 0.04210(7) Uani 1 1 d .
Ir2 Ir 0.291147(17) 0.534919(10) 0.772013(13) 0.04098(7) Uani 1 1 d .
Ge1 Ge 0.12775(5) 0.72808(3) 0.62035(4) 0.04491(15) Uani 1 1 d .
Ge2 Ge 0.31685(4) 0.59058(3) 0.65003(3) 0.04082(14) Uani 1 1 d .
Ge3 Ge 0.39725(5) 0.44252(3) 0.79315(4) 0.04330(15) Uani 1 1 d .
O11 O 0.3508(4) 0.7405(2) 0.7581(3) 0.0722(14) Uani 1 1 d .
O12 O 0.1033(5) 0.6710(3) 0.8613(4) 0.0954(19) Uani 1 1 d .
O13 O 0.0368(4) 0.5636(2) 0.6413(4) 0.0897(19) Uani 1 1 d .
O21 O 0.4502(4) 0.6146(2) 0.8532(3) 0.0779(16) Uani 1 1 d .
O22 O 0.1815(5) 0.5207(3) 0.9113(4) 0.102(2) Uani 1 1 d .
O23 O 0.1655(4) 0.4469(2) 0.6687(3) 0.0733(15) Uani 1 1 d .
C11 C 0.2936(5) 0.7037(3) 0.7424(4) 0.0501(15) Uani 1 1 d .
C12 C 0.1354(5) 0.6620(3) 0.8065(5) 0.0609(18) Uani 1 1 d .
C13 C 0.0971(5) 0.5948(3) 0.6675(5) 0.0595(17) Uani 1 1 d .
C21 C 0.3914(5) 0.5846(3) 0.8233(4) 0.0539(16) Uani 1 1 d .
C22 C 0.2226(5) 0.5256(4) 0.8610(4) 0.0638(19) Uani 1 1 d .
C23 C 0.2114(5) 0.4803(3) 0.7060(4) 0.0517(15) Uani 1 1 d .
C24 C 0.0103(5) 0.7033(3) 0.5547(4) 0.0547(16) Uani 1 1 d .
C25 C -0.0673(5) 0.6860(4) 0.5881(5) 0.073(2) Uani 1 1 d .
H25 H -0.0642 0.6867 0.6421 0.088 Uiso 1 1 calc R
C26 C -0.1504(6) 0.6674(4) 0.5425(7) 0.088(3) Uani 1 1 d .
H26 H -0.2021 0.6558 0.5664 0.106 Uiso 1 1 calc R
C27 C -0.1567(7) 0.6660(5) 0.4635(7) 0.105(4) Uani 1 1 d .
H27 H -0.2122 0.6532 0.4330 0.126 Uiso 1 1 calc R
C28 C -0.0805(7) 0.6837(6) 0.4296(6) 0.120(4) Uani 1 1 d .
H28 H -0.0839 0.6827 0.3755 0.144 Uiso 1 1 calc R
C29 C 0.0020(6) 0.7030(4) 0.4749(5) 0.085(3) Uani 1 1 d .
H29 H 0.0527 0.7159 0.4507 0.102 Uiso 1 1 calc R
C30 C 0.0960(5) 0.8032(3) 0.6733(4) 0.0551(16) Uani 1 1 d .
C31 C 0.1189(6) 0.8150(3) 0.7512(5) 0.075(2) Uani 1 1 d .
H31 H 0.1516 0.7855 0.7829 0.090 Uiso 1 1 calc R
C32 C 0.0952(8) 0.8695(4) 0.7850(6) 0.091(3) Uani 1 1 d .
H32 H 0.1130 0.8766 0.8381 0.109 Uiso 1 1 calc R
C33 C 0.0456(7) 0.9120(4) 0.7391(7) 0.096(3) Uani 1 1 d .
H33 H 0.0277 0.9481 0.7614 0.115 Uiso 1 1 calc R
C34 C 0.0221(7) 0.9030(4) 0.6621(8) 0.109(4) Uani 1 1 d .
H34 H -0.0101 0.9331 0.6311 0.131 Uiso 1 1 calc R
C35 C 0.0462(6) 0.8484(4) 0.6288(6) 0.087(3) Uani 1 1 d .
H35 H 0.0286 0.8420 0.5755 0.104 Uiso 1 1 calc R
C36 C 0.2170(4) 0.7508(3) 0.5494(4) 0.0464(14) Uani 1 1 d .
C37 C 0.2625(5) 0.8063(3) 0.5559(5) 0.0639(18) Uani 1 1 d .
H37 H 0.2481 0.8347 0.5925 0.077 Uiso 1 1 calc R
C38 C 0.3303(6) 0.8203(4) 0.5078(5) 0.078(2) Uani 1 1 d .
H38 H 0.3606 0.8580 0.5126 0.094 Uiso 1 1 calc R
C39 C 0.3524(6) 0.7793(4) 0.4539(5) 0.072(2) Uani 1 1 d .
H39 H 0.3977 0.7888 0.4221 0.087 Uiso 1 1 calc R
C40 C 0.3077(6) 0.7243(3) 0.4469(4) 0.0655(19) Uani 1 1 d .
H40 H 0.3226 0.6962 0.4102 0.079 Uiso 1 1 calc R
C41 C 0.2413(5) 0.7102(3) 0.4935(4) 0.0538(16) Uani 1 1 d .
H41 H 0.2114 0.6724 0.4878 0.065 Uiso 1 1 calc R
C42 C 0.4437(4) 0.6263(3) 0.6547(4) 0.0451(13) Uani 1 1 d .
C43 C 0.4579(5) 0.6848(3) 0.6270(4) 0.0559(16) Uani 1 1 d .
H43 H 0.4063 0.7076 0.6042 0.067 Uiso 1 1 calc R
C44 C 0.5484(6) 0.7096(4) 0.6330(4) 0.067(2) Uani 1 1 d .
H44 H 0.5566 0.7487 0.6141 0.081 Uiso 1 1 calc R
C45 C 0.6251(6) 0.6771(4) 0.6665(6) 0.081(3) Uani 1 1 d .
H45 H 0.6855 0.6938 0.6710 0.098 Uiso 1 1 calc R
C46 C 0.6117(6) 0.6199(4) 0.6931(6) 0.092(3) Uani 1 1 d .
H46 H 0.6637 0.5976 0.7163 0.110 Uiso 1 1 calc R
C47 C 0.5217(5) 0.5935(3) 0.6864(5) 0.068(2) Uani 1 1 d .
H47 H 0.5146 0.5537 0.7035 0.081 Uiso 1 1 calc R
C48 C 0.2880(5) 0.5552(3) 0.5454(3) 0.0473(14) Uani 1 1 d .
C49 C 0.3578(6) 0.5549(3) 0.4979(4) 0.0661(19) Uani 1 1 d .
H49 H 0.4172 0.5707 0.5162 0.079 Uiso 1 1 calc R
C50 C 0.3396(8) 0.5310(4) 0.4226(5) 0.091(3) Uani 1 1 d .
H50 H 0.3869 0.5311 0.3907 0.109 Uiso 1 1 calc R
C51 C 0.2517(8) 0.5073(4) 0.3954(5) 0.091(3) Uani 1 1 d .
H51 H 0.2397 0.4909 0.3453 0.110 Uiso 1 1 calc R
C52 C 0.1843(7) 0.5080(4) 0.4410(5) 0.087(3) Uani 1 1 d .
H52 H 0.1249 0.4924 0.4221 0.105 Uiso 1 1 calc R
C53 C 0.2007(6) 0.5315(4) 0.5160(4) 0.068(2) Uani 1 1 d .
H53 H 0.1524 0.5313 0.5469 0.082 Uiso 1 1 calc R
C54 C 0.5313(4) 0.4588(3) 0.8310(4) 0.0469(14) Uani 1 1 d .
C55 C 0.5607(5) 0.4922(3) 0.8986(4) 0.0557(16) Uani 1 1 d .
H55 H 0.5158 0.5090 0.9264 0.067 Uiso 1 1 calc R
C56 C 0.6563(6) 0.5008(4) 0.9250(5) 0.074(2) Uani 1 1 d .
H56 H 0.6746 0.5233 0.9701 0.088 Uiso 1 1 calc R
C57 C 0.7238(6) 0.4764(4) 0.8851(6) 0.081(3) Uani 1 1 d .
H57 H 0.7876 0.4818 0.9036 0.097 Uiso 1 1 calc R
C58 C 0.6971(6) 0.4446(4) 0.8189(5) 0.076(2) Uani 1 1 d .
H58 H 0.7428 0.4283 0.7916 0.091 Uiso 1 1 calc R
C59 C 0.6012(5) 0.4357(3) 0.7910(4) 0.0625(18) Uani 1 1 d .
H59 H 0.5841 0.4141 0.7449 0.075 Uiso 1 1 calc R
C60 C 0.3994(5) 0.3916(3) 0.7003(3) 0.0480(14) Uani 1 1 d .
C61 C 0.4004(5) 0.4158(3) 0.6261(4) 0.0536(16) Uani 1 1 d .
H61 H 0.3929 0.4577 0.6188 0.064 Uiso 1 1 calc R
C62 C 0.4123(5) 0.3796(3) 0.5629(4) 0.0618(18) Uani 1 1 d .
H62 H 0.4128 0.3969 0.5138 0.074 Uiso 1 1 calc R
C63 C 0.4234(6) 0.3176(4) 0.5730(5) 0.070(2) Uani 1 1 d .
H63 H 0.4313 0.2928 0.5308 0.085 Uiso 1 1 calc R
C64 C 0.4228(7) 0.2925(4) 0.6454(5) 0.084(3) Uani 1 1 d .
H64 H 0.4303 0.2506 0.6523 0.101 Uiso 1 1 calc R
C65 C 0.4111(6) 0.3293(3) 0.7084(4) 0.073(2) Uani 1 1 d .
H65 H 0.4111 0.3117 0.7573 0.087 Uiso 1 1 calc R
C66 C 0.3496(5) 0.3901(3) 0.8710(4) 0.0497(15) Uani 1 1 d .
C67 C 0.4007(5) 0.3775(3) 0.9424(4) 0.0590(17) Uani 1 1 d .
H67 H 0.4606 0.3947 0.9547 0.071 Uiso 1 1 calc R
C68 C 0.3667(7) 0.3403(3) 0.9970(5) 0.077(2) Uani 1 1 d .
H68 H 0.4031 0.3329 1.0451 0.092 Uiso 1 1 calc R
C69 C 0.2794(7) 0.3148(4) 0.9793(6) 0.084(3) Uani 1 1 d .
H69 H 0.2560 0.2899 1.0156 0.100 Uiso 1 1 calc R
C70 C 0.2260(7) 0.3254(4) 0.9091(7) 0.097(3) Uani 1 1 d .
H70 H 0.1666 0.3076 0.8971 0.117 Uiso 1 1 calc R
C71 C 0.2613(6) 0.3632(4) 0.8556(5) 0.083(3) Uani 1 1 d .
H71 H 0.2244 0.3707 0.8078 0.100 Uiso 1 1 calc R
Cl2 Cl 0.8812(4) 0.6075(5) 0.7864(4) 0.350(6) Uani 1 1 d D
Cl1 Cl 0.9426(6) 0.5761(4) 0.9317(6) 0.343(5) Uani 1 1 d D
C1S C 0.8642(13) 0.6331(9) 0.8797(8) 0.44(3) Uani 1 1 d D
H1S1 H 0.7991 0.6291 0.8893 0.531 Uiso 1 1 calc R
H1S2 H 0.8862 0.6746 0.8902 0.531 Uiso 1 1 calc R

loop_
_atom_site_aniso_label
_atom_site_aniso_U_11
_atom_site_aniso_U_22
_atom_site_aniso_U_33
_atom_site_aniso_U_23
_atom_site_aniso_U_13
_atom_site_aniso_U_12
Ir1 0.04140(13) 0.03679(12) 0.04943(14) -0.00050(9) 0.01103(10) 0.00071(9)
Ir2 0.04482(13) 0.03784(12) 0.04093(12) -0.00044(9) 0.00828(10) 0.00218(9)
Ge1 0.0447(3) 0.0389(3) 0.0514(4) -0.0011(3) 0.0074(3) 0.0005(3)
Ge2 0.0425(3) 0.0385(3) 0.0427(3) -0.0035(2) 0.0106(3) -0.0037(3)
Ge3 0.0494(4) 0.0383(3) 0.0427(3) -0.0005(2) 0.0082(3) 0.0030(3)
O11 0.073(3) 0.073(3) 0.072(3) -0.021(3) 0.013(3) -0.023(3)
O12 0.102(5) 0.101(5) 0.095(4) -0.012(4) 0.056(4) -0.004(4)
O13 0.062(3) 0.055(3) 0.145(6) -0.009(3) -0.009(4) -0.008(3)
O21 0.074(4) 0.056(3) 0.096(4) -0.022(3) -0.017(3) -0.001(3)
O22 0.099(5) 0.148(6) 0.069(4) 0.022(4) 0.046(4) 0.021(4)
O23 0.070(3) 0.054(3) 0.091(4) -0.007(3) -0.003(3) -0.018(3)
C11 0.060(4) 0.047(3) 0.045(3) -0.011(3) 0.014(3) 0.003(3)
C12 0.060(4) 0.057(4) 0.072(5) -0.003(3) 0.029(4) 0.002(3)
C13 0.049(4) 0.042(3) 0.087(5) -0.006(3) 0.008(4) 0.001(3)
C21 0.062(4) 0.045(3) 0.054(4) -0.008(3) 0.006(3) 0.009(3)
C22 0.056(4) 0.078(5) 0.059(4) 0.012(4) 0.014(4) 0.007(4)
C23 0.047(4) 0.044(3) 0.064(4) 0.008(3) 0.008(3) 0.000(3)
C24 0.041(3) 0.053(4) 0.070(4) -0.007(3) 0.009(3) -0.004(3)
C25 0.050(4) 0.075(5) 0.095(6) -0.002(4) 0.013(4) 0.005(4)
C26 0.045(4) 0.081(6) 0.142(9) -0.013(6) 0.026(5) -0.003(4)
C27 0.058(5) 0.116(8) 0.138(10) -0.063(7) 0.000(6) -0.001(5)
C28 0.071(6) 0.198(13) 0.087(7) -0.049(8) -0.006(5) -0.011(7)
C29 0.059(5) 0.120(7) 0.075(6) -0.014(5) 0.002(4) -0.015(5)
C30 0.054(4) 0.045(3) 0.069(4) -0.002(3) 0.017(3) -0.002(3)
C31 0.101(7) 0.051(4) 0.077(5) -0.007(4) 0.030(5) 0.005(4)
C32 0.129(9) 0.063(5) 0.093(7) -0.016(5) 0.056(6) -0.006(6)
C33 0.086(7) 0.065(6) 0.143(10) -0.041(6) 0.038(7) 0.002(5)
C34 0.085(7) 0.059(5) 0.178(12) -0.006(6) -0.003(7) 0.028(5)
C35 0.083(6) 0.057(5) 0.114(7) -0.008(5) -0.007(5) 0.019(4)
C36 0.048(3) 0.037(3) 0.053(3) 0.004(3) 0.002(3) 0.001(3)
C37 0.065(5) 0.054(4) 0.075(5) -0.003(3) 0.018(4) -0.009(4)
C38 0.074(5) 0.063(5) 0.100(6) 0.017(5) 0.022(5) -0.020(4)
C39 0.069(5) 0.080(5) 0.073(5) 0.023(4) 0.027(4) 0.003(4)
C40 0.078(5) 0.064(5) 0.056(4) 0.013(3) 0.018(4) 0.005(4)
C41 0.061(4) 0.048(3) 0.053(4) 0.006(3) 0.011(3) -0.001(3)
C42 0.044(3) 0.046(3) 0.048(3) -0.004(3) 0.014(3) -0.004(3)
C43 0.059(4) 0.059(4) 0.050(4) -0.001(3) 0.010(3) -0.014(3)
C44 0.078(5) 0.064(5) 0.067(5) -0.009(4) 0.031(4) -0.025(4)
C45 0.054(5) 0.084(6) 0.113(7) -0.024(5) 0.033(5) -0.023(4)
C46 0.044(4) 0.085(6) 0.145(9) 0.000(6) 0.010(5) 0.002(4)
C47 0.051(4) 0.060(4) 0.096(6) -0.004(4) 0.021(4) 0.003(3)
C48 0.056(4) 0.044(3) 0.042(3) -0.002(2) 0.008(3) -0.002(3)
C49 0.071(5) 0.073(5) 0.057(4) -0.013(4) 0.019(4) -0.009(4)
C50 0.120(8) 0.106(7) 0.053(5) -0.018(5) 0.031(5) -0.002(6)
C51 0.127(9) 0.086(6) 0.056(5) -0.021(4) -0.004(5) -0.011(6)
C52 0.087(6) 0.107(7) 0.064(5) -0.010(5) 0.000(5) -0.030(5)
C53 0.070(5) 0.081(5) 0.054(4) -0.005(4) 0.009(4) -0.020(4)
C54 0.047(3) 0.045(3) 0.049(3) 0.007(3) 0.010(3) 0.007(3)
C55 0.056(4) 0.050(4) 0.060(4) -0.004(3) 0.004(3) 0.011(3)
C56 0.063(5) 0.062(5) 0.089(6) -0.002(4) -0.015(4) -0.002(4)
C57 0.049(4) 0.071(5) 0.120(8) 0.014(5) -0.002(5) -0.001(4)
C58 0.059(5) 0.079(5) 0.093(6) 0.011(5) 0.023(5) 0.012(4)
C59 0.065(5) 0.065(4) 0.059(4) 0.007(3) 0.011(4) 0.006(4)
C60 0.052(4) 0.046(3) 0.045(3) -0.006(3) 0.006(3) 0.008(3)
C61 0.057(4) 0.049(4) 0.058(4) 0.001(3) 0.018(3) 0.001(3)
C62 0.063(4) 0.070(5) 0.054(4) -0.006(3) 0.015(3) -0.001(4)
C63 0.083(6) 0.066(5) 0.063(5) -0.025(4) 0.013(4) 0.002(4)
C64 0.120(8) 0.054(4) 0.076(5) -0.014(4) 0.008(5) 0.017(5)
C65 0.117(7) 0.047(4) 0.052(4) -0.004(3) 0.006(4) 0.016(4)
C66 0.055(4) 0.041(3) 0.055(4) 0.003(3) 0.014(3) 0.006(3)
C67 0.071(5) 0.045(3) 0.060(4) 0.003(3) 0.010(4) -0.001(3)
C68 0.110(7) 0.056(4) 0.064(5) 0.015(4) 0.016(5) -0.004(5)
C69 0.109(7) 0.057(5) 0.094(6) 0.021(4) 0.047(6) 0.004(5)
C70 0.067(5) 0.089(6) 0.135(9) 0.047(6) 0.015(6) -0.015(5)
C71 0.068(5) 0.087(6) 0.091(6) 0.039(5) -0.002(5) -0.010(4)
Cl2 0.158(5) 0.688(17) 0.198(6) 0.042(8) 0.003(4) -0.148(8)
Cl1 0.263(9) 0.330(10) 0.433(12) -0.035(9) 0.037(9) -0.157(8)
C1S 0.17(2) 0.72(7) 0.48(5) -0.43(5) 0.18(3) -0.05(3)

loop_
_atom_type_symbol
_atom_type_description
_atom_type_scat_dispersion_real
_atom_type_scat_dispersion_imag
_atom_type_scat_source
C C 0.0033 0.0016 'International Tables Vol C Tables 4.2.6.8 and 6.1.1.4'
H H 0.0000 0.0000 'International Tables Vol C Tables 4.2.6.8 and 6.1.1.4'
O O 0.0106 0.0060 'International Tables Vol C Tables 4.2.6.8 and 6.1.1.4'
Ge Ge 0.1547 1.8001 'International Tables Vol C Tables 4.2.6.8 and 6.1.1.4'
Ir Ir -1.4442 7.9887 'International Tables Vol C Tables 4.2.6.8 and 6.1.1.4'
Cl Cl 0.1484 0.1585 'International Tables Vol C Tables 4.2.6.8 and 6.1.1.4'

loop_
_geom_angle_atom_site_label_1
_geom_angle_atom_site_label_2
_geom_angle_atom_site_label_3
_geom_angle
C11 Ir1 C13 169.0(3)
C11 Ir1 C12 94.3(3)
C13 Ir1 C12 93.9(3)
C11 Ir1 Ge2 84.60(18)
C13 Ir1 Ge2 91.9(2)
C12 Ir1 Ge2 150.0(2)
C11 Ir1 Ge1 84.1(2)
C13 Ir1 Ge1 87.0(2)
C12 Ir1 Ge1 103.3(2)
Ge2 Ir1 Ge1 106.44(2)
C11 Ir1 Ir2 100.3(2)
C13 Ir1 Ir2 85.9(2)
C12 Ir1 Ir2 96.4(2)
Ge2 Ir1 Ir2 54.673(16)
Ge1 Ir1 Ir2 159.520(18)
C23 Ir2 C21 167.2(3)
C23 Ir2 C22 94.8(3)
C21 Ir2 C22 96.9(3)
C23 Ir2 Ge2 87.0(2)
C21 Ir2 Ge2 85.7(2)
C22 Ir2 Ge2 149.9(2)
C23 Ir2 Ge3 83.11(19)
C21 Ir2 Ge3 89.68(19)
C22 Ir2 Ge3 99.2(2)
Ge2 Ir2 Ge3 110.83(2)
C23 Ir2 Ir1 96.43(19)
C21 Ir2 Ir1 87.88(19)
C22 Ir2 Ir1 95.4(2)
Ge2 Ir2 Ir1 54.641(15)
Ge3 Ir2 Ir1 165.413(18)
C36 Ge1 C24 106.7(3)
C36 Ge1 C30 107.0(3)
C24 Ge1 C30 105.4(3)
C36 Ge1 Ir1 111.18(17)
C24 Ge1 Ir1 113.5(2)
C30 Ge1 Ir1 112.6(2)
C48 Ge2 C42 105.6(3)
C48 Ge2 Ir1 122.55(19)
C42 Ge2 Ir1 118.47(17)
C48 Ge2 Ir2 123.25(18)
C42 Ge2 Ir2 113.74(18)
Ir1 Ge2 Ir2 70.686(18)
C60 Ge3 C66 106.1(3)
C60 Ge3 C54 104.4(3)
C66 Ge3 C54 107.0(3)
C60 Ge3 Ir2 114.60(18)
C66 Ge3 Ir2 108.03(18)
C54 Ge3 Ir2 116.07(17)
O11 C11 Ir1 177.2(6)
O12 C12 Ir1 177.6(7)
O13 C13 Ir1 177.8(7)
O21 C21 Ir2 179.2(7)
O22 C22 Ir2 178.5(7)
O23 C23 Ir2 178.0(6)
C29 C24 C25 117.5(7)
C29 C24 Ge1 122.0(6)
C25 C24 Ge1 120.5(6)
C24 C25 C26 121.2(9)
C27 C26 C25 120.5(9)
C26 C27 C28 118.9(9)
C27 C28 C29 120.7(10)
C24 C29 C28 121.2(9)
C31 C30 C35 116.5(7)
C31 C30 Ge1 125.4(6)
C35 C30 Ge1 118.2(6)
C30 C31 C32 122.6(8)
C33 C32 C31 118.8(9)
C34 C33 C32 121.1(8)
C33 C34 C35 119.7(10)
C30 C35 C34 121.4(10)
C37 C36 C41 117.4(6)
C37 C36 Ge1 121.1(5)
C41 C36 Ge1 121.4(5)
C36 C37 C38 120.3(7)
C39 C38 C37 120.6(7)
C40 C39 C38 119.6(7)
C39 C40 C41 120.3(7)
C40 C41 C36 121.8(7)
C47 C42 C43 118.0(6)
C47 C42 Ge2 119.9(5)
C43 C42 Ge2 122.0(5)
C44 C43 C42 120.8(7)
C45 C44 C43 120.7(7)
C46 C45 C44 118.8(7)
C45 C46 C47 121.7(8)
C42 C47 C46 120.1(7)
C49 C48 C53 118.1(6)
C49 C48 Ge2 118.5(5)
C53 C48 Ge2 123.4(5)
C48 C49 C50 120.2(8)
C51 C50 C49 120.1(9)
C52 C51 C50 119.6(8)
C51 C52 C53 121.3(8)
C48 C53 C52 120.6(8)
C59 C54 C55 117.2(6)
C59 C54 Ge3 120.2(5)
C55 C54 Ge3 122.6(5)
C56 C55 C54 120.8(7)
C57 C56 C55 120.7(8)
C58 C57 C56 119.6(8)
C57 C58 C59 120.7(8)
C54 C59 C58 121.0(7)
C65 C60 C61 117.0(6)
C65 C60 Ge3 119.7(5)
C61 C60 Ge3 122.9(5)
C62 C61 C60 122.0(6)
C63 C62 C61 119.4(7)
C64 C63 C62 119.9(7)
C63 C64 C65 120.1(7)
C60 C65 C64 121.6(7)
C67 C66 C71 116.4(6)
C67 C66 Ge3 122.9(5)
C71 C66 Ge3 120.8(5)
C66 C67 C68 122.5(7)
C69 C68 C67 119.0(8)
C70 C69 C68 120.8(8)
C69 C70 C71 119.1(9)
C66 C71 C70 122.2(8)
Cl2 C1S Cl1 94.5(7)

loop_
_geom_bond_atom_site_label_1
_geom_bond_atom_site_label_2
_geom_bond_distance
Ir1 C11 1.886(7)
Ir1 C13 1.901(7)
Ir1 C12 1.938(7)
Ir1 Ge2 2.5066(7)
Ir1 Ge1 2.5232(7)
Ir1 Ir2 2.9005(3)
Ir2 C23 1.913(7)
Ir2 C21 1.914(7)
Ir2 C22 1.947(8)
Ir2 Ge2 2.5076(7)
Ir2 Ge3 2.5233(7)
Ge1 C36 1.953(6)
Ge1 C24 1.964(7)
Ge1 C30 1.967(7)
Ge2 C48 1.959(6)
Ge2 C42 1.964(6)
Ge3 C60 1.958(6)
Ge3 C66 1.963(6)
Ge3 C54 1.966(6)
O11 C11 1.152(8)
O12 C12 1.127(8)
O13 C13 1.142(8)
O21 C21 1.132(8)
O22 C22 1.121(8)
O23 C23 1.124(8)
C24 C29 1.368(10)
C24 C25 1.374(10)
C25 C26 1.389(11)
C26 C27 1.356(14)
C27 C28 1.363(14)
C28 C29 1.386(12)
C30 C31 1.366(10)
C30 C35 1.386(10)
C31 C32 1.391(11)
C32 C33 1.356(14)
C33 C34 1.342(14)
C34 C35 1.392(12)
C36 C37 1.376(9)
C36 C41 1.393(9)
C37 C38 1.396(10)
C38 C39 1.365(11)
C39 C40 1.359(11)
C40 C41 1.364(9)
C42 C47 1.372(9)
C42 C43 1.393(9)
C43 C44 1.391(10)
C44 C45 1.365(12)
C45 C46 1.358(12)
C46 C47 1.399(10)
C48 C49 1.377(9)
C48 C53 1.379(9)
C49 C50 1.393(10)
C50 C51 1.378(13)
C51 C52 1.327(12)
C52 C53 1.385(11)
C54 C59 1.387(9)
C54 C55 1.392(9)
C55 C56 1.389(10)
C56 C57 1.369(12)
C57 C58 1.349(12)
C58 C59 1.399(11)
C60 C65 1.379(9)
C60 C61 1.390(9)
C61 C62 1.381(9)
C62 C63 1.375(10)
C63 C64 1.369(11)
C64 C65 1.384(10)
C66 C67 1.371(9)
C66 C71 1.382(10)
C67 C68 1.386(10)
C68 C69 1.361(12)
C69 C70 1.360(13)
C70 C71 1.388(11)
Cl2 C1S 1.757(9)
Cl1 C1S 1.826(10)
